data_4317285
loop_
_publ_author_name
'Jiong-Peng Zhao'
'Bo-Wen Hu'
'Xiao-Feng Zhang'
'Qian Yang'
'M. S. El Fallah'
'J. Ribas'
'Xian-He Bu'

_publ_section_title
;
 One Pot Synthesis of Heterometallic 3d-3d Azide Coordination
 Architectures: Effect of the Single-Ion Anisotropy
;
_journal_name_full 'Inorganic Chemistry'
_journal_page_first 11325
_journal_page_last 11332
_journal_paper_doi 10.1021/ic101089n
_journal_volume 49
_journal_year 2010
_chemical_formula_sum 'C12 H8 Co Cu N8 O4'
_chemical_formula_weight 450.73
_chemical_name_systematic
; 
 ? 
;
_space_group_IT_number 15
_symmetry_cell_setting monoclinic
_symmetry_space_group_name_Hall '-C 2yc'
_symmetry_space_group_name_H-M 'C 1 2/c 1'
_atom_sites_solution_hydrogens geom
_atom_sites_solution_primary direct
_atom_sites_solution_secondary difmap
_audit_creation_method SHELXL-97
_cell_angle_alpha 90.00
_cell_angle_beta 104.39(3)
_cell_angle_gamma 90.00
_cell_formula_units_Z 4
_cell_length_a 12.969(3)
_cell_length_b 13.361(3)
_cell_length_c 10.446(2)
_cell_measurement_reflns_used 8392
_cell_measurement_temperature 293(2)
_cell_measurement_theta_max 27.6
_cell_measurement_theta_min 3.0
_cell_volume 1753.3(7)
_computing_cell_refinement 'Bruker XSCANS'
_computing_data_collection 'Bruker XSCANS'
_computing_data_reduction 'Bruker SHELXTL'
_computing_molecular_graphics 'Bruker SHELXTL'
_computing_publication_material 'Bruker SHELXTL'
_computing_structure_refinement 'SHELXL-97 (Sheldrick, 1997)'
_computing_structure_solution 'SHELXS-97 (Sheldrick, 1990)'
_diffrn_ambient_temperature 293(2)
_diffrn_measured_fraction_theta_full 0.994
_diffrn_measured_fraction_theta_max 0.994
_diffrn_measurement_device_type 'Bruker P4'
_diffrn_measurement_method '\w scans'
_diffrn_radiation_monochromator graphite
_diffrn_radiation_source 'fine-focus sealed tube'
_diffrn_radiation_type MoK\a
_diffrn_radiation_wavelength 0.71073
_diffrn_reflns_av_R_equivalents 0.0673
_diffrn_reflns_av_sigmaI/netI 0.0487
_diffrn_reflns_limit_h_max 15
_diffrn_reflns_limit_h_min -15
_diffrn_reflns_limit_k_max 15
_diffrn_reflns_limit_k_min -15
_diffrn_reflns_limit_l_max 12
_diffrn_reflns_limit_l_min -12
_diffrn_reflns_number 7357
_diffrn_reflns_theta_full 25.00
_diffrn_reflns_theta_max 25.00
_diffrn_reflns_theta_min 3.05
_exptl_absorpt_coefficient_mu 2.195
_exptl_absorpt_correction_type none
_exptl_crystal_colour red
_exptl_crystal_density_diffrn 1.708
_exptl_crystal_density_method 'not measured'
_exptl_crystal_description block
_exptl_crystal_F_000 896
_exptl_crystal_size_max 0.2
_exptl_crystal_size_mid 0.18
_exptl_crystal_size_min 0.18
_refine_diff_density_max 0.432
_refine_diff_density_min -0.440
_refine_diff_density_rms 0.083
_refine_ls_extinction_method none
_refine_ls_goodness_of_fit_ref 1.255
_refine_ls_hydrogen_treatment constr
_refine_ls_matrix_type full
_refine_ls_number_parameters 120
_refine_ls_number_reflns 1534
_refine_ls_number_restraints 0
_refine_ls_restrained_S_all 1.255
_refine_ls_R_factor_all 0.0735
_refine_ls_R_factor_gt 0.0590
_refine_ls_shift/su_max 0.001
_refine_ls_shift/su_mean 0.000
_refine_ls_structure_factor_coef Fsqd
_refine_ls_weighting_details 'calc w=1/[\s^2^(Fo^2^)+(0.0363P)^2^+2.6252P] where P=(Fo^2^+2Fc^2^)/3'
_refine_ls_weighting_scheme calc
_refine_ls_wR_factor_gt 0.0980
_refine_ls_wR_factor_ref 0.1029
_reflns_number_gt 1356
_reflns_number_total 1534
_reflns_threshold_expression >2sigma(I)
_cod_data_source_file ic101089n_si_002_5.cif
_cod_data_source_block 5
_cod_depositor_comments
;
The following automatic conversions were performed:

'_symmetry_cell_setting' value 'Monoclinic' changed to 'monoclinic'
according to the built-in table from CIF Core dictionary named
'cif_core.dic' version 2.4.1 from 2010-06-29.

Automatic conversion script
Id: cif_fix_values 1646 2011-03-28 12:23:43Z adriana 
;
_cod_original_cell_volume 1753.3(6)
_cod_database_code 4317285

loop_
_symmetry_equiv_pos_as_xyz
'x, y, z'
'-x, y, -z+1/2'
'x+1/2, y+1/2, z'
'-x+1/2, y+1/2, -z+1/2'
'-x, -y, -z'
'x, -y, z-1/2'
'-x+1/2, -y+1/2, -z'
'x+1/2, -y+1/2, z-1/2'

loop_
_atom_site_label
_atom_site_type_symbol
_atom_site_fract_x
_atom_site_fract_y
_atom_site_fract_z
_atom_site_U_iso_or_equiv
_atom_site_adp_type
_atom_site_occupancy
_atom_site_symmetry_multiplicity
_atom_site_calc_flag
_atom_site_refinement_flags
_atom_site_disorder_assembly
_atom_site_disorder_group
O1 O 0.8917(2) 1.0306(2) 0.7616(3) 0.0282(8) Uani 1 1 d . . .
Co1 Co 0.5000 0.64796(6) 0.7500 0.0201(3) Uani 1 2 d S . .
Cu1 Cu 0.5000 0.5000 1.0000 0.0252(3) Uani 1 2 d S . .
O2 O 0.8950(3) 0.9386(2) 0.5821(3) 0.0357(9) Uani 1 1 d . . .
N4 N 0.6225(3) 0.7564(3) 0.7458(4) 0.0269(9) Uani 1 1 d . . .
N1 N 0.5429(3) 0.6359(3) 0.9570(4) 0.0251(9) Uani 1 1 d . . .
C1 C 0.7803(4) 0.8877(3) 0.7111(4) 0.0247(11) Uani 1 1 d . . .
N2 N 0.5368(3) 0.7085(3) 1.0251(4) 0.0371(10) Uani 1 1 d . . .
C3 C 0.6354(4) 0.8471(4) 0.8022(5) 0.0394(14) Uani 1 1 d . . .
H3A H 0.5893 0.8661 0.8532 0.047 Uiso 1 1 calc R . .
C2 C 0.7128(4) 0.9135(4) 0.7889(5) 0.0415(14) Uani 1 1 d . . .
H2A H 0.7195 0.9750 0.8317 0.050 Uiso 1 1 calc R . .
C6 C 0.8628(3) 0.9596(3) 0.6831(4) 0.0236(11) Uani 1 1 d . . .
C5 C 0.7714(4) 0.7927(3) 0.6583(5) 0.0301(11) Uani 1 1 d . . .
H5A H 0.8187 0.7709 0.6103 0.036 Uiso 1 1 calc R . .
C4 C 0.6923(4) 0.7306(3) 0.6769(5) 0.0321(12) Uani 1 1 d . . .
H4A H 0.6870 0.6671 0.6394 0.039 Uiso 1 1 calc R . .
N3 N 0.5305(5) 0.7772(4) 1.0871(5) 0.0692(17) Uani 1 1 d . . .

loop_
_atom_site_aniso_label
_atom_site_aniso_U_11
_atom_site_aniso_U_22
_atom_site_aniso_U_33
_atom_site_aniso_U_23
_atom_site_aniso_U_13
_atom_site_aniso_U_12
O1 0.0308(19) 0.0241(17) 0.0355(19) -0.0081(15) 0.0192(16) -0.0096(15)
Co1 0.0207(5) 0.0176(5) 0.0259(5) 0.000 0.0134(4) 0.000
Cu1 0.0299(5) 0.0221(5) 0.0296(5) 0.0034(4) 0.0185(4) 0.0049(3)
O2 0.045(2) 0.0317(19) 0.042(2) -0.0119(17) 0.0317(18) -0.0154(16)
N4 0.026(2) 0.027(2) 0.031(2) -0.0011(18) 0.0137(18) -0.0043(18)
N1 0.031(2) 0.020(2) 0.028(2) 0.0022(18) 0.0149(18) 0.0024(17)
C1 0.028(3) 0.026(2) 0.024(2) -0.004(2) 0.013(2) -0.007(2)
N2 0.045(3) 0.036(3) 0.031(2) 0.003(2) 0.011(2) 0.002(2)
C3 0.043(3) 0.033(3) 0.055(3) -0.015(3) 0.036(3) -0.010(3)
C2 0.049(3) 0.030(3) 0.057(4) -0.016(3) 0.035(3) -0.012(3)
C6 0.020(3) 0.025(2) 0.029(3) 0.003(2) 0.010(2) -0.002(2)
C5 0.031(3) 0.030(3) 0.036(3) -0.007(2) 0.021(2) -0.006(2)
C4 0.037(3) 0.027(3) 0.040(3) -0.006(2) 0.022(2) -0.007(2)
N3 0.113(5) 0.040(3) 0.056(3) -0.017(3) 0.024(3) 0.003(3)

loop_
_atom_type_symbol
_atom_type_description
_atom_type_scat_dispersion_real
_atom_type_scat_dispersion_imag
_atom_type_scat_source
C C 0.0033 0.0016 'International Tables Vol C Tables 4.2.6.8 and 6.1.1.4'
H H 0.0000 0.0000 'International Tables Vol C Tables 4.2.6.8 and 6.1.1.4'
N N 0.0061 0.0033 'International Tables Vol C Tables 4.2.6.8 and 6.1.1.4'
O O 0.0106 0.0060 'International Tables Vol C Tables 4.2.6.8 and 6.1.1.4'
Co Co 0.3494 0.9721 'International Tables Vol C Tables 4.2.6.8 and 6.1.1.4'
Cu Cu 0.3201 1.2651 'International Tables Vol C Tables 4.2.6.8 and 6.1.1.4'

loop_
_geom_angle_atom_site_label_1
_geom_angle_atom_site_label_2
_geom_angle_atom_site_label_3
_geom_angle
_geom_angle_site_symmetry_1
_geom_angle_site_symmetry_3
_geom_angle_publ_flag
C6 O1 Co1 128.0(3) . 3 ?
N1 Co1 N1 171.2(2) . 2_656 ?
N1 Co1 O1 83.96(13) . 3_445 ?
N1 Co1 O1 89.58(13) 2_656 3_445 ?
N1 Co1 O1 89.58(13) . 4_646 ?
N1 Co1 O1 83.96(13) 2_656 4_646 ?
O1 Co1 O1 85.10(17) 3_445 4_646 ?
N1 Co1 N4 93.68(15) . . ?
N1 Co1 N4 92.20(14) 2_656 . ?
O1 Co1 N4 174.25(14) 3_445 . ?
O1 Co1 N4 89.65(13) 4_646 . ?
N1 Co1 N4 92.20(14) . 2_656 ?
N1 Co1 N4 93.68(14) 2_656 2_656 ?
O1 Co1 N4 89.65(13) 3_445 2_656 ?
O1 Co1 N4 174.25(14) 4_646 2_656 ?
N4 Co1 N4 95.7(2) . 2_656 ?
O2 Cu1 O2 180.000(1) 8_466 4_646 ?
O2 Cu1 N1 88.88(14) 8_466 . ?
O2 Cu1 N1 91.12(14) 4_646 . ?
O2 Cu1 N1 91.12(14) 8_466 5_667 ?
O2 Cu1 N1 88.88(14) 4_646 5_667 ?
N1 Cu1 N1 180.000(1) . 5_667 ?
C6 O2 Cu1 133.2(3) . 4_656 ?
C4 N4 C3 116.3(4) . . ?
C4 N4 Co1 116.1(3) . . ?
C3 N4 Co1 127.6(3) . . ?
N2 N1 Cu1 122.3(3) . . ?
N2 N1 Co1 120.1(3) . . ?
Cu1 N1 Co1 106.59(17) . . ?
C5 C1 C2 117.7(4) . . ?
C5 C1 C6 119.9(4) . . ?
C2 C1 C6 122.4(4) . . ?
N3 N2 N1 178.9(5) . . ?
N4 C3 C2 123.8(4) . . ?
N4 C3 H3A 118.1 . . ?
C2 C3 H3A 118.1 . . ?
C3 C2 C1 119.0(4) . . ?
C3 C2 H2A 120.5 . . ?
C1 C2 H2A 120.5 . . ?
O1 C6 O2 127.7(4) . . ?
O1 C6 C1 117.6(4) . . ?
O2 C6 C1 114.6(4) . . ?
C4 C5 C1 119.5(4) . . ?
C4 C5 H5A 120.3 . . ?
C1 C5 H5A 120.3 . . ?
N4 C4 C5 123.5(4) . . ?
N4 C4 H4A 118.2 . . ?
C5 C4 H4A 118.2 . . ?

loop_
_geom_bond_atom_site_label_1
_geom_bond_atom_site_label_2
_geom_bond_distance
_geom_bond_site_symmetry_2
_geom_bond_publ_flag
O1 C6 1.249(5) . ?
O1 Co1 2.129(3) 3 ?
Co1 N1 2.101(4) . ?
Co1 N1 2.101(4) 2_656 ?
Co1 O1 2.129(3) 3_445 ?
Co1 O1 2.129(3) 4_646 ?
Co1 N4 2.158(4) . ?
Co1 N4 2.158(4) 2_656 ?
Cu1 O2 1.960(3) 8_466 ?
Cu1 O2 1.960(3) 4_646 ?
Cu1 N1 1.984(4) . ?
Cu1 N1 1.984(4) 5_667 ?
O2 C6 1.259(5) . ?
O2 Cu1 1.960(3) 4_656 ?
N4 C4 1.334(5) . ?
N4 C3 1.340(6) . ?
N1 N2 1.217(5) . ?
C1 C5 1.377(6) . ?
C1 C2 1.378(6) . ?
C1 C6 1.520(6) . ?
N2 N3 1.138(6) . ?
C3 C2 1.372(6) . ?
C3 H3A 0.9300 . ?
C2 H2A 0.9300 . ?
C5 C4 1.371(6) . ?
C5 H5A 0.9300 . ?
C4 H4A 0.9300 . ?

loop_
_geom_torsion_atom_site_label_1
_geom_torsion_atom_site_label_2
_geom_torsion_atom_site_label_3
_geom_torsion_atom_site_label_4
_geom_torsion
_geom_torsion_site_symmetry_1
_geom_torsion_site_symmetry_2
_geom_torsion_site_symmetry_3
_geom_torsion_site_symmetry_4
_geom_torsion_publ_flag
N1 Co1 N4 C4 121.3(4) . . . . ?
N1 Co1 N4 C4 -52.2(4) 2_656 . . . ?
O1 Co1 N4 C4 55.8(14) 3_445 . . . ?
O1 Co1 N4 C4 31.7(4) 4_646 . . . ?
N4 Co1 N4 C4 -146.1(4) 2_656 . . . ?
N1 Co1 N4 C3 -60.0(4) . . . . ?
N1 Co1 N4 C3 126.5(4) 2_656 . . . ?
O1 Co1 N4 C3 -125.6(12) 3_445 . . . ?
O1 Co1 N4 C3 -149.6(4) 4_646 . . . ?
N4 Co1 N4 C3 32.5(4) 2_656 . . . ?
O2 Cu1 N1 N2 29.9(4) 8_466 . . . ?
O2 Cu1 N1 N2 -150.1(4) 4_646 . . . ?
N1 Cu1 N1 N2 101(100) 5_667 . . . ?
O2 Cu1 N1 Co1 -113.93(17) 8_466 . . . ?
O2 Cu1 N1 Co1 66.07(17) 4_646 . . . ?
N1 Cu1 N1 Co1 -43(100) 5_667 . . . ?
N1 Co1 N1 N2 -165.5(3) 2_656 . . . ?
O1 Co1 N1 N2 -122.8(4) 3_445 . . . ?
O1 Co1 N1 N2 152.1(4) 4_646 . . . ?
N4 Co1 N1 N2 62.5(4) . . . . ?
N4 Co1 N1 N2 -33.4(4) 2_656 . . . ?
N1 Co1 N1 Cu1 -20.71(13) 2_656 . . . ?
O1 Co1 N1 Cu1 21.99(15) 3_445 . . . ?
O1 Co1 N1 Cu1 -63.13(16) 4_646 . . . ?
N4 Co1 N1 Cu1 -152.75(17) . . . . ?
N4 Co1 N1 Cu1 111.40(17) 2_656 . . . ?
Cu1 N1 N2 N3 -142(30) . . . . ?
Co1 N1 N2 N3 -3(30) . . . . ?
C4 N4 C3 C2 2.1(8) . . . . ?
Co1 N4 C3 C2 -176.6(4) . . . . ?
N4 C3 C2 C1 1.5(9) . . . . ?
C5 C1 C2 C3 -4.7(8) . . . . ?
C6 C1 C2 C3 175.5(5) . . . . ?
Co1 O1 C6 O2 3.6(7) 3 . . . ?
Co1 O1 C6 C1 -177.4(3) 3 . . . ?
Cu1 O2 C6 O1 0.4(8) 4_656 . . . ?
Cu1 O2 C6 C1 -178.5(3) 4_656 . . . ?
C5 C1 C6 O1 -158.3(4) . . . . ?
C2 C1 C6 O1 21.6(7) . . . . ?
C5 C1 C6 O2 20.8(6) . . . . ?
C2 C1 C6 O2 -159.3(5) . . . . ?
C2 C1 C5 C4 4.4(7) . . . . ?
C6 C1 C5 C4 -175.8(4) . . . . ?
C3 N4 C4 C5 -2.4(7) . . . . ?
Co1 N4 C4 C5 176.4(4) . . . . ?
C1 C5 C4 N4 -0.8(8) . . . . ?
